data_9016678
loop_
_publ_author_name
'Wylie, E. M.'
'Burns, P. C.'

_publ_section_title
;
 Crystal structures of six new uranyl selenate and selenite compounds and
 their relationship with uranyl mineral structures
 Note: Compound 5
;
_journal_name_full 'The Canadian Mineralogist'
_journal_page_first 147
_journal_page_last 157
_journal_paper_doi 10.3749/canmin.50.1.147
_journal_volume 50
_journal_year 2012
_chemical_compound_source Synthetic
_chemical_formula_sum 'H12 Li2 O20 Se2 U3'
_space_group_IT_number 14
_symmetry_space_group_name_Hall '-P 2ybc'
_symmetry_space_group_name_H-M 'P 1 21/c 1'
_cell_angle_alpha 90
_cell_angle_beta 98.834
_cell_angle_gamma 90
_cell_formula_units_Z 2
_cell_length_a 7.5213
_cell_length_b 7.0071
_cell_length_c 17.3282
_cell_volume 902.406
_database_code_amcsd 0019089
_exptl_crystal_density_diffrn 4.482
_cod_original_formula_sum 'U3 Se2 O20 Li2 H12'
_cod_database_code 9016678
_amcsd_formula_title U6Se4O40Li4

loop_
_space_group_symop_operation_xyz
x,y,z
x,1/2-y,1/2+z
-x,1/2+y,1/2-z
-x,-y,-z

loop_
_atom_site_aniso_label
_atom_site_aniso_U_11
_atom_site_aniso_U_22
_atom_site_aniso_U_33
_atom_site_aniso_U_12
_atom_site_aniso_U_13
_atom_site_aniso_U_23
U1 0.03050 0.00960 0.01660 1.00000 0.00761 -0.00138
U2 0.04070 0.01109 0.01165 0.00285 0.00890 0.00084
Se1 0.03980 0.01680 0.01170 -0.00100 0.00440 -0.00090
O1 0.07500 0.01500 0.01300 0.00000 0.01200 0.00200
O3 0.04500 0.03300 0.04200 0.01000 0.02100 0.00100
O4 0.03400 0.04100 0.03800 -0.00200 0.01100 -0.00200
O5 0.03900 0.03900 0.03100 0.00700 0.00800 -0.00100
O6 0.06000 0.03800 0.01500 -0.00700 0.01500 0.00200
O7 0.09100 0.01800 0.01300 0.00300 0.00800 0.00800
O8 0.10400 0.01600 0.03500 -0.00700 0.03300 -0.00900
Wat9 0.04400 0.05800 0.18400 -0.00500 0.03100 -0.00200
Wat10 0.09600 0.24700 0.18200 0.05400 0.03100 -0.00400
Wat11 0.08000 0.26000 0.18200 0.03700 0.00500 -0.03500

loop_
_atom_site_label
_atom_site_fract_x
_atom_site_fract_y
_atom_site_fract_z
_atom_site_occupancy
_atom_site_U_iso_or_equiv
_atom_site_type_symbol
_atom_site_attached_hydrogens
U1 0.00000 0.00000 0.00000 1.00000 0.01847 U 0
U2 0.03774 0.49696 0.10730 1.00000 0.02063 U 0
Se1 0.09725 0.00825 0.20320 1.00000 0.02270 Se 0
O1 -0.02340 0.31550 -0.00160 1.00000 0.03380 O 0
O3 0.27820 0.46380 0.11390 1.00000 0.03840 O 0
O4 0.24220 0.02280 0.00430 1.00000 0.03730 O 0
O5 -0.19720 0.52620 0.11030 1.00000 0.03600 O 0
O6 -0.07290 -0.02860 0.25350 1.00000 0.03690 O 0
O7 0.00240 0.15950 0.13190 1.00000 0.04080 O 0
O8 0.08450 -0.17590 0.14140 1.00000 0.04900 O 0
Wat9 0.51610 0.29570 -0.00200 1.00000 0.09400 O 2
Wat10 -0.44850 0.79000 0.18130 1.00000 0.17400 O 2
Wat11 -0.59480 0.71300 0.31970 1.00000 0.17600 O 2
Li1 0.53100 0.48900 0.10100 1.00000 0.12800 Li 0

loop_
_cod_changelog_entry_id
_cod_changelog_entry_author
_cod_changelog_entry_date
_cod_changelog_entry_text
1
;cod-tools version 3.8.0
Id: cif_guess_AMCSD_atom_types 9574 2023-05-10 09:00:05Z saulius
;
2023-05-10T18:57:16+03:00
;Derived atom types and hydrogen counts
from atom names that follow the AMCSD naming convention
(Wat == water, O-H == hydroxyl).
;

loop_
_cod_related_entry_id
_cod_related_entry_database
_cod_related_entry_code
1 AMCSD 0019089
